data_7214130
loop_
_publ_author_name
'Foreiter, Magdalena B.'
'Gunaratne, H. Q. Nimal'
'Nockemann, Peter'
'Seddon, Kenneth R.'
'Srinivasan, Geetha'

_publ_section_title
;
 Novel chiral ionic liquids: physicochemical properties and investigation
 of the internal rotameric behaviour in the neat system.
;
_journal_issue 3
_journal_name_full 'Physical chemistry chemical physics : PCCP'
_journal_page_first 1208
_journal_page_last 1226
_journal_paper_doi 10.1039/c3cp53472c
_journal_volume 16
_journal_year 2014
_chemical_formula_sum 'C19 H25 Br N2 S'
_chemical_formula_weight 393.38
_chemical_name_systematic
; 
 ? 
;
_space_group_IT_number 19
_symmetry_space_group_name_Hall 'P 2ac 2ab'
_symmetry_space_group_name_H-M 'P 21 21 21'
_atom_sites_solution_hydrogens geom
_atom_sites_solution_primary direct
_atom_sites_solution_secondary difmap
_audit_creation_method SHELXL-97
_cell_angle_alpha 90.00
_cell_angle_beta 90.00
_cell_angle_gamma 90.00
_cell_formula_units_Z 4
_cell_length_a 12.0601(8)
_cell_length_b 12.5854(3)
_cell_length_c 12.9527(4)
_cell_measurement_temperature 100(2)
_cell_volume 1965.98(15)
_computing_structure_refinement 'SHELXL-97 (Sheldrick, 1997)'
_computing_structure_solution 'SHELXS-97 (Sheldrick, 1990)'
_diffrn_ambient_temperature 100(2)
_diffrn_measured_fraction_theta_full 0.998
_diffrn_measured_fraction_theta_max 0.998
_diffrn_radiation_monochromator graphite
_diffrn_radiation_source 'fine-focus sealed tube'
_diffrn_radiation_type MoK\a
_diffrn_radiation_wavelength 0.71073
_diffrn_reflns_av_R_equivalents 0.0333
_diffrn_reflns_av_sigmaI/netI 0.0442
_diffrn_reflns_limit_h_max 15
_diffrn_reflns_limit_h_min -15
_diffrn_reflns_limit_k_max 16
_diffrn_reflns_limit_k_min -16
_diffrn_reflns_limit_l_max 16
_diffrn_reflns_limit_l_min -16
_diffrn_reflns_number 15819
_diffrn_reflns_theta_full 27.48
_diffrn_reflns_theta_max 27.48
_diffrn_reflns_theta_min 3.15
_exptl_absorpt_coefficient_mu 2.198
_exptl_crystal_density_diffrn 1.329
_exptl_crystal_density_method 'not measured'
_exptl_crystal_F_000 816
_refine_diff_density_max 0.324
_refine_diff_density_min -0.215
_refine_diff_density_rms 0.055
_refine_ls_abs_structure_details 'Flack H D (1983), Acta Cryst. A39, 876-881'
_refine_ls_abs_structure_Flack -0.006(5)
_refine_ls_extinction_method none
_refine_ls_goodness_of_fit_ref 1.022
_refine_ls_hydrogen_treatment mixed
_refine_ls_matrix_type full
_refine_ls_number_parameters 211
_refine_ls_number_reflns 4486
_refine_ls_number_restraints 0
_refine_ls_restrained_S_all 1.022
_refine_ls_R_factor_all 0.0306
_refine_ls_R_factor_gt 0.0228
_refine_ls_shift/su_max 0.001
_refine_ls_shift/su_mean 0.000
_refine_ls_structure_factor_coef Fsqd
_refine_ls_weighting_details 'calc w=1/[\s^2^(Fo^2^)+(0.0132P)^2^+0.0000P] where P=(Fo^2^+2Fc^2^)/3'
_refine_ls_weighting_scheme calc
_refine_ls_wR_factor_gt 0.0407
_refine_ls_wR_factor_ref 0.0428
_reflns_number_gt 3978
_reflns_number_total 4486
_reflns_threshold_expression >2sigma(I)
_cod_data_source_file c3cp53472c.txt
_cod_data_source_block 2013ncs0121
_cod_database_code 7214130

loop_
_symmetry_equiv_pos_as_xyz
'x, y, z'
'-x+1/2, -y, z+1/2'
'x+1/2, -y+1/2, -z'
'-x, y+1/2, -z+1/2'

loop_
_atom_site_label
_atom_site_type_symbol
_atom_site_fract_x
_atom_site_fract_y
_atom_site_fract_z
_atom_site_U_iso_or_equiv
_atom_site_adp_type
_atom_site_occupancy
_atom_site_symmetry_multiplicity
_atom_site_calc_flag
_atom_site_refinement_flags
Br1 Br -0.623843(14) -0.430681(14) -0.027047(13) 0.02270(5) Uani 1 1 d .
S1 S -0.52615(4) -0.74691(4) -0.24283(4) 0.02502(11) Uani 1 1 d .
N1 N -0.61201(11) -0.79769(11) -0.42674(10) 0.0182(3) Uani 1 1 d .
H1 H -0.5492 -0.8326 -0.4335 0.022 Uiso 1 1 calc R
C18 C -0.83604(15) -1.06040(16) -0.39927(14) 0.0281(4) Uani 1 1 d .
H18 H -0.8151 -1.1269 -0.3707 0.034 Uiso 1 1 calc R
N0AA N -0.70162(11) -0.66322(12) -0.33639(11) 0.0205(3) Uani 1 1 d .
H0AA H -0.7372 -0.6448 -0.3930 0.025 Uiso 1 1 calc R
C16 C -0.97709(14) -0.93794(16) -0.45052(14) 0.0276(4) Uani 1 1 d .
H16 H -1.0533 -0.9205 -0.4582 0.033 Uiso 1 1 calc R
C3 C -0.62295(14) -0.73600(13) -0.34474(12) 0.0181(4) Uani 1 1 d .
C8 C -0.85830(14) -0.74894(15) -0.00525(15) 0.0308(5) Uani 1 1 d .
H8 H -0.8492 -0.7485 0.0676 0.037 Uiso 1 1 calc R
C15 C -0.89679(12) -0.86595(13) -0.48122(14) 0.0216(4) Uani 1 1 d .
H15 H -0.9181 -0.7992 -0.5090 0.026 Uiso 1 1 calc R
C14 C -0.78443(12) -0.89118(12) -0.47145(14) 0.0164(3) Uani 1 1 d .
C10 C -0.52116(15) -0.89059(15) -0.22271(15) 0.0273(4) Uani 1 1 d .
H10A H -0.4999 -0.9255 -0.2882 0.033 Uiso 1 1 calc R
H10B H -0.4633 -0.9070 -0.1709 0.033 Uiso 1 1 calc R
C11 C -0.63108(16) -0.93611(16) -0.18620(14) 0.0366(5) Uani 1 1 d .
H11A H -0.6882 -0.9227 -0.2384 0.055 Uiso 1 1 calc R
H11B H -0.6525 -0.9021 -0.1211 0.055 Uiso 1 1 calc R
H11C H -0.6234 -1.0128 -0.1755 0.055 Uiso 1 1 calc R
C17 C -0.94766(15) -1.03475(16) -0.40891(15) 0.0290(5) Uani 1 1 d .
H17 H -1.0031 -1.0834 -0.3871 0.035 Uiso 1 1 calc R
C9 C -0.79106(14) -0.68538(14) -0.06574(14) 0.0227(4) Uani 1 1 d .
H9 H -0.7360 -0.6421 -0.0344 0.027 Uiso 1 1 calc R
C4 C -0.80394(13) -0.68466(14) -0.17255(14) 0.0198(4) Uani 1 1 d .
C13 C -0.64069(15) -0.84915(16) -0.60723(13) 0.0285(5) Uani 1 1 d .
H13A H -0.5876 -0.7949 -0.6297 0.043 Uiso 1 1 calc R
H13B H -0.6966 -0.8598 -0.6611 0.043 Uiso 1 1 calc R
H13C H -0.6015 -0.9161 -0.5946 0.043 Uiso 1 1 calc R
C5 C -0.88433(14) -0.75008(13) -0.21609(14) 0.0283(4) Uani 1 1 d .
H5 H -0.8937 -0.7509 -0.2889 0.034 Uiso 1 1 calc R
C12 C -0.69709(13) -0.81298(14) -0.50837(13) 0.0185(4) Uani 1 1 d .
H12 H -0.7339 -0.7431 -0.5217 0.022 Uiso 1 1 calc R
C19 C -0.75541(15) -0.98955(15) -0.43106(14) 0.0222(4) Uani 1 1 d .
H19 H -0.6794 -1.0083 -0.4252 0.027 Uiso 1 1 calc R
C2 C -0.79580(14) -0.50775(14) -0.26309(14) 0.0265(4) Uani 1 1 d .
H2A H -0.7494 -0.4631 -0.3075 0.040 Uiso 1 1 calc R
H2B H -0.8123 -0.4697 -0.1989 0.040 Uiso 1 1 calc R
H2C H -0.8652 -0.5245 -0.2989 0.040 Uiso 1 1 calc R
C6 C -0.73446(14) -0.61010(14) -0.23824(13) 0.0199(4) Uani 1 1 d .
H6 H -0.6656 -0.5918 -0.1990 0.024 Uiso 1 1 calc R
C7 C -0.93861(15) -0.81310(15) -0.04916(18) 0.0360(6) Uani 1 1 d .
H7 H -0.9848 -0.8561 -0.0069 0.043 Uiso 1 1 calc R
C1A C -0.95071(16) -0.81386(17) -0.15504(18) 0.0358(5) Uani 1 1 d .
H1A H -1.0049 -0.8584 -0.1861 0.043 Uiso 1 1 calc R

loop_
_atom_site_aniso_label
_atom_site_aniso_U_11
_atom_site_aniso_U_22
_atom_site_aniso_U_33
_atom_site_aniso_U_23
_atom_site_aniso_U_13
_atom_site_aniso_U_12
Br1 0.02374(8) 0.02084(8) 0.02351(9) -0.00393(8) 0.00593(8) -0.00362(8)
S1 0.0220(2) 0.0295(3) 0.0236(2) -0.0020(2) -0.0082(2) 0.0025(2)
N1 0.0124(7) 0.0235(7) 0.0188(7) -0.0011(6) 0.0004(6) 0.0006(7)
C18 0.0379(10) 0.0218(10) 0.0245(10) 0.0041(9) 0.0012(8) -0.0020(9)
N0AA 0.0188(7) 0.0269(9) 0.0156(8) -0.0015(7) -0.0038(6) 0.0036(7)
C16 0.0198(8) 0.0299(10) 0.0331(11) -0.0058(10) 0.0023(8) -0.0027(9)
C3 0.0133(7) 0.0235(9) 0.0175(8) 0.0013(7) -0.0001(8) -0.0049(9)
C8 0.0328(11) 0.0305(10) 0.0292(10) 0.0058(8) 0.0063(9) 0.0065(9)
C15 0.0200(8) 0.0206(9) 0.0241(9) -0.0009(8) -0.0021(8) 0.0010(7)
C14 0.0182(8) 0.0192(8) 0.0118(8) -0.0036(8) -0.0004(8) -0.0025(7)
C10 0.0306(10) 0.0309(10) 0.0203(10) 0.0052(9) -0.0042(9) 0.0060(9)
C11 0.0437(11) 0.0424(12) 0.0238(10) 0.0102(10) 0.0022(10) -0.0069(14)
C17 0.0284(10) 0.0297(12) 0.0289(11) -0.0035(9) 0.0064(9) -0.0131(9)
C9 0.0197(9) 0.0239(10) 0.0246(10) -0.0003(8) 0.0004(8) 0.0022(8)
C4 0.0163(9) 0.0201(10) 0.0229(10) -0.0037(8) 0.0011(8) 0.0045(8)
C13 0.0262(10) 0.0422(12) 0.0170(10) -0.0034(9) 0.0026(9) -0.0098(10)
C5 0.0215(9) 0.0328(11) 0.0305(10) -0.0080(9) 0.0006(9) -0.0001(10)
C12 0.0171(8) 0.0228(9) 0.0157(10) 0.0005(7) -0.0005(7) -0.0001(7)
C19 0.0208(9) 0.0235(10) 0.0223(10) -0.0014(8) -0.0009(8) 0.0021(8)
C2 0.0301(10) 0.0261(10) 0.0234(10) -0.0007(9) 0.0000(9) 0.0029(9)
C6 0.0184(8) 0.0246(9) 0.0168(9) -0.0044(8) 0.0000(8) 0.0019(8)
C7 0.0284(10) 0.0251(11) 0.0546(16) 0.0087(11) 0.0155(10) 0.0013(9)
C1A 0.0242(10) 0.0285(12) 0.0546(15) -0.0111(10) 0.0049(10) -0.0065(9)

loop_
_atom_type_symbol
_atom_type_description
_atom_type_scat_dispersion_real
_atom_type_scat_dispersion_imag
_atom_type_scat_source
C C 0.0033 0.0016 'International Tables Vol C Tables 4.2.6.8 and 6.1.1.4'
H H 0.0000 0.0000 'International Tables Vol C Tables 4.2.6.8 and 6.1.1.4'
Br Br -0.2901 2.4595 'International Tables Vol C Tables 4.2.6.8 and 6.1.1.4'
N N 0.0061 0.0033 'International Tables Vol C Tables 4.2.6.8 and 6.1.1.4'
S S 0.1246 0.1234 'International Tables Vol C Tables 4.2.6.8 and 6.1.1.4'

loop_
_geom_angle_atom_site_label_1
_geom_angle_atom_site_label_2
_geom_angle_atom_site_label_3
_geom_angle
C3 S1 C10 101.83(8)
C3 N1 C12 125.36(14)
C19 C18 C17 120.32(19)
C3 N0AA C6 124.82(14)
C17 C16 C15 120.70(17)
N1 C3 N0AA 122.94(15)
N1 C3 S1 119.23(13)
N0AA C3 S1 117.79(12)
C9 C8 C7 121.03(19)
C16 C15 C14 120.23(17)
C19 C14 C15 118.75(16)
C19 C14 C12 121.43(14)
C15 C14 C12 119.77(15)
C11 C10 S1 112.87(14)
C16 C17 C18 119.32(18)
C8 C9 C4 120.10(18)
C5 C4 C9 118.47(17)
C5 C4 C6 121.53(17)
C9 C4 C6 119.95(16)
C1A C5 C4 121.02(19)
N1 C12 C14 109.79(14)
N1 C12 C13 109.22(12)
C14 C12 C13 112.43(14)
C18 C19 C14 120.66(17)
N0AA C6 C4 110.33(14)
N0AA C6 C2 109.20(14)
C4 C6 C2 111.95(14)
C1A C7 C8 119.14(19)
C7 C1A C5 120.23(19)

loop_
_geom_bond_atom_site_label_1
_geom_bond_atom_site_label_2
_geom_bond_distance
S1 C3 1.7675(16)
S1 C10 1.8280(19)
N1 C3 1.322(2)
N1 C12 1.486(2)
C18 C19 1.382(3)
C18 C17 1.390(3)
N0AA C3 1.323(2)
N0AA C6 1.490(2)
C16 C17 1.379(3)
C16 C15 1.385(2)
C8 C9 1.382(2)
C8 C7 1.383(3)
C15 C14 1.398(2)
C14 C19 1.389(2)
C14 C12 1.519(2)
C10 C11 1.520(3)
C9 C4 1.392(2)
C4 C5 1.391(2)
C4 C6 1.519(2)
C13 C12 1.520(2)
C5 C1A 1.382(3)
C2 C6 1.520(2)
C7 C1A 1.379(3)
